data_1522487
loop_
_publ_author_name
'Masumoto, H.'
'Watanabe, K.'

_publ_section_title
;
 New compounds of the C1b, C1 types of Rh Mn Sb, Ir Mn Sn and Ir Mn Al.
 New L2,1 (Heusler) type of Ir2 Mn Al and Rh2 Mn Al alloys, and magnetic
 properties
;
_journal_name_full 'Journal of the Physical Society of Japan'
_journal_page_first 281
_journal_page_last 281
_journal_volume 32
_journal_year 1972
_chemical_formula_sum 'Ir Mn Sn'
_space_group_IT_number 216
_symmetry_space_group_name_Hall 'F -4 2 3'
_symmetry_space_group_name_H-M 'F -4 3 m'
_cell_angle_alpha 90
_cell_angle_beta 90
_cell_angle_gamma 90
_cell_formula_units_Z 4
_cell_length_a 6.182
_cell_length_b 6.182
_cell_length_c 6.182
_cell_volume 236.258
_citation_journal_id_ASTM JUPSAU
_cod_data_source_file Masumoto_JUPSAU_1972_759.cif
_cod_data_source_block Ir1Mn1Sn1
_cod_original_cell_volume 236.2583
_cod_original_formula_sum 'Ir1 Mn1 Sn1'
_cod_database_code 1522487

loop_
_symmetry_equiv_pos_as_xyz
x,y,z
y,-x,-z
-x,-y,z
-y,x,-z
x,-y,-z
-y,-x,z
-x,y,-z
y,x,z
z,x,y
x,-z,-y
-z,-x,y
-x,z,-y
z,-x,-y
-x,-z,y
-z,x,-y
x,z,y
y,z,x
y,-z,-x
-z,-y,x
-y,z,-x
z,y,x
-y,-z,x
-z,y,-x
z,-y,-x
x,y+1/2,z+1/2
y,-x+1/2,-z+1/2
-x,-y+1/2,z+1/2
-y,x+1/2,-z+1/2
x,-y+1/2,-z+1/2
-y,-x+1/2,z+1/2
-x,y+1/2,-z+1/2
y,x+1/2,z+1/2
z,x+1/2,y+1/2
x,-z+1/2,-y+1/2
-z,-x+1/2,y+1/2
-x,z+1/2,-y+1/2
z,-x+1/2,-y+1/2
-x,-z+1/2,y+1/2
-z,x+1/2,-y+1/2
x,z+1/2,y+1/2
y,z+1/2,x+1/2
y,-z+1/2,-x+1/2
-z,-y+1/2,x+1/2
-y,z+1/2,-x+1/2
z,y+1/2,x+1/2
-y,-z+1/2,x+1/2
-z,y+1/2,-x+1/2
z,-y+1/2,-x+1/2
x+1/2,y,z+1/2
y+1/2,-x,-z+1/2
-x+1/2,-y,z+1/2
-y+1/2,x,-z+1/2
x+1/2,-y,-z+1/2
-y+1/2,-x,z+1/2
-x+1/2,y,-z+1/2
y+1/2,x,z+1/2
z+1/2,x,y+1/2
x+1/2,-z,-y+1/2
-z+1/2,-x,y+1/2
-x+1/2,z,-y+1/2
z+1/2,-x,-y+1/2
-x+1/2,-z,y+1/2
-z+1/2,x,-y+1/2
x+1/2,z,y+1/2
y+1/2,z,x+1/2
y+1/2,-z,-x+1/2
-z+1/2,-y,x+1/2
-y+1/2,z,-x+1/2
z+1/2,y,x+1/2
-y+1/2,-z,x+1/2
-z+1/2,y,-x+1/2
z+1/2,-y,-x+1/2
x+1/2,y+1/2,z
y+1/2,-x+1/2,-z
-x+1/2,-y+1/2,z
-y+1/2,x+1/2,-z
x+1/2,-y+1/2,-z
-y+1/2,-x+1/2,z
-x+1/2,y+1/2,-z
y+1/2,x+1/2,z
z+1/2,x+1/2,y
x+1/2,-z+1/2,-y
-z+1/2,-x+1/2,y
-x+1/2,z+1/2,-y
z+1/2,-x+1/2,-y
-x+1/2,-z+1/2,y
-z+1/2,x+1/2,-y
x+1/2,z+1/2,y
y+1/2,z+1/2,x
y+1/2,-z+1/2,-x
-z+1/2,-y+1/2,x
-y+1/2,z+1/2,-x
z+1/2,y+1/2,x
-y+1/2,-z+1/2,x
-z+1/2,y+1/2,-x
z+1/2,-y+1/2,-x

loop_
_atom_site_label
_atom_site_type_symbol
_atom_site_fract_x
_atom_site_fract_y
_atom_site_fract_z
_atom_site_occupancy
_atom_site_U_iso_or_equiv
Mn1 Mn 0 0 0 1 0.0
Sn1 Sn 0.25 0.25 0.25 1 0.0
Ir1 Ir 0.5 0.5 0.5 1 0.0
